data_7150207
loop_
_publ_author_name
'Loren, Jon C.'
'Gantzel, Peter'
'Linden, Anthony'
'Siegel, Jay S.'

_publ_section_title
;
 Synthesis of achiral and racemic catenanes based on terpyridine and a
 directionalized terpyridine mimic, pyridyl-phenanthroline.
;
_journal_issue 17
_journal_name_full 'Organic &amp; biomolecular chemistry'
_journal_page_first 3105
_journal_page_last 3116
_journal_paper_doi 10.1039/b506101f
_journal_volume 3
_journal_year 2005
_chemical_formula_moiety 'C66 H62 N6 O4 Ru 2+,2(P F6 1-), H2 O'
_chemical_formula_sum 'C66 H64 F12 N6 O5 P2 Ru'
_chemical_formula_weight 1412.20
_chemical_name_systematic
;
?
;
_space_group_IT_number 60
_symmetry_cell_setting orthorhombic
_symmetry_Int_Tables_number 60
_symmetry_space_group_name_Hall '-P 2n 2ab'
_symmetry_space_group_name_H-M 'P b c n'
_atom_sites_solution_hydrogens geom
_atom_sites_solution_primary direct
_atom_sites_solution_secondary difmap
_audit_creation_date 03-02-26
_audit_creation_method SHELXL-97
_cell_angle_alpha 90.00
_cell_angle_beta 90.00
_cell_angle_gamma 90.00
_cell_formula_units_Z 4
_cell_length_a 23.1733(3)
_cell_length_b 11.96030(10)
_cell_length_c 22.8083(3)
_cell_measurement_reflns_used 63075
_cell_measurement_temperature 160(1)
_cell_measurement_theta_max 25.0
_cell_measurement_theta_min 2.0
_cell_volume 6321.54(13)
_computing_cell_refinement 'DENZO-SMN (Otwinowski & Minor, 1997)'
_computing_data_collection 'COLLECT (Nonius, 2000)'
_computing_data_reduction 'DENZO-SMN and SCALEPACK (Otwinowski & Minor, 1997)'
_computing_molecular_graphics 'ORTEPII (Johnson, 1976)'
_computing_publication_material 'SHELXL97 and PLATON (Spek, 2002)'
_computing_structure_refinement 'SHELXL97 (Sheldrick, 1997)'
_computing_structure_solution 'SIR92 (Altomare et al., 1994)'
_diffrn_ambient_temperature 160(1)
_diffrn_detector '65 mm CCD camera on \k goniostat'
_diffrn_detector_area_resol_mean 9
_diffrn_measured_fraction_theta_full 0.999
_diffrn_measured_fraction_theta_max 0.999
_diffrn_measurement_device_type 'Nonius KappaCCD area-detector diffractometer'
_diffrn_measurement_method '\f and \w scans with \k offsets'
_diffrn_radiation_monochromator 'horizontally mounted graphite crystal'
_diffrn_radiation_source 'Nonius FR590 sealed tube generator'
_diffrn_radiation_type 'Mo K\a'
_diffrn_radiation_wavelength 0.71073
_diffrn_reflns_av_R_equivalents 0.0758
_diffrn_reflns_av_sigmaI/netI 0.0304
_diffrn_reflns_limit_h_max 27
_diffrn_reflns_limit_h_min -27
_diffrn_reflns_limit_k_max 14
_diffrn_reflns_limit_k_min -14
_diffrn_reflns_limit_l_max 27
_diffrn_reflns_limit_l_min -27
_diffrn_reflns_number 101070
_diffrn_reflns_theta_full 25.03
_diffrn_reflns_theta_max 25.03
_diffrn_reflns_theta_min 2.11
_diffrn_standards_decay_% 0
_diffrn_standards_number 0
_exptl_absorpt_coefficient_mu 0.390
_exptl_absorpt_correction_T_max 0.975
_exptl_absorpt_correction_T_min 0.900
_exptl_absorpt_correction_type multi-scan
_exptl_absorpt_process_details '(Blessing, 1995)'
_exptl_crystal_colour red
_exptl_crystal_density_diffrn 1.484
_exptl_crystal_density_method 'not measured'
_exptl_crystal_description tablet
_exptl_crystal_F_000 2896
_exptl_crystal_size_max 0.20
_exptl_crystal_size_mid 0.18
_exptl_crystal_size_min 0.07
_refine_diff_density_max 1.308
_refine_diff_density_min -0.734
_refine_diff_density_rms 0.081
_refine_ls_extinction_method none
_refine_ls_goodness_of_fit_ref 1.044
_refine_ls_hydrogen_treatment constr
_refine_ls_matrix_type full
_refine_ls_number_parameters 481
_refine_ls_number_reflns 5577
_refine_ls_number_restraints 0
_refine_ls_restrained_S_all 1.044
_refine_ls_R_factor_all 0.0871
_refine_ls_R_factor_gt 0.0609
_refine_ls_shift/su_max 0.001
_refine_ls_shift/su_mean 0.000
_refine_ls_structure_factor_coef Fsqd
_refine_ls_weighting_details 'w=1/[\s^2^(Fo^2^)+(0.1019P)^2^+9.8096P] where P=(Fo^2^+2Fc^2^)/3'
_refine_ls_weighting_scheme calc
_refine_ls_wR_factor_gt 0.1664
_refine_ls_wR_factor_ref 0.1893
_reflns_number_gt 3965
_reflns_number_total 5577
_reflns_threshold_expression 'I > 2\s(I)'
_cod_data_source_file b506101f.txt
_cod_data_source_block SG0305
_cod_original_sg_symbol_H-M 'P b c n '
_cod_database_code 7150207

loop_
_symmetry_equiv_pos_as_xyz
'x, y, z'
'-x+1/2, -y+1/2, z+1/2'
'x+1/2, -y+1/2, -z'
'-x, y, -z+1/2'
'-x, -y, -z'
'x-1/2, y-1/2, -z-1/2'
'-x-1/2, y-1/2, z'
'x, -y, z-1/2'

loop_
_atom_site_label
_atom_site_type_symbol
_atom_site_fract_x
_atom_site_fract_y
_atom_site_fract_z
_atom_site_U_iso_or_equiv
_atom_site_adp_type
_atom_site_occupancy
_atom_site_symmetry_multiplicity
_atom_site_calc_flag
_atom_site_refinement_flags
_atom_site_disorder_assembly
_atom_site_disorder_group
Ru Ru 1.0000 0.18124(4) 0.2500 0.0460(2) Uani 1 2 d S . .
O1 O 0.7041(2) -0.3224(4) 0.1826(3) 0.1080(16) Uani 1 1 d . . .
O2 O 1.01549(17) 0.7242(3) 0.54499(15) 0.0677(10) Uani 1 1 d . . .
N1 N 0.97449(17) 0.0546(3) 0.19430(14) 0.0483(9) Uani 1 1 d . . .
N2 N 1.06489(17) 0.1797(3) 0.19406(15) 0.0515(9) Uani 1 1 d . . .
N3 N 1.05123(17) 0.3072(3) 0.28400(15) 0.0505(9) Uani 1 1 d . . .
C2 C 0.9270(2) -0.0074(4) 0.19771(18) 0.0518(11) Uani 1 1 d . . .
H2 H 0.8987 0.0132 0.2259 0.062 Uiso 1 1 calc R . .
C3 C 0.9157(2) -0.1013(4) 0.16239(18) 0.0544(12) Uani 1 1 d . . .
C4 C 0.9583(2) -0.1307(4) 0.1232(2) 0.0622(13) Uani 1 1 d . . .
H4 H 0.9534 -0.1950 0.0993 0.075 Uiso 1 1 calc R . .
C5 C 1.0073(2) -0.0683(5) 0.1185(2) 0.0649(14) Uani 1 1 d . . .
H5 H 1.0361 -0.0891 0.0910 0.078 Uiso 1 1 calc R . .
C6 C 1.0156(2) 0.0254(4) 0.15364(18) 0.0548(12) Uani 1 1 d . . .
C7 C 1.0658(2) 0.0993(4) 0.15167(19) 0.0566(12) Uani 1 1 d . . .
C8 C 1.1112(2) 0.0967(6) 0.1120(2) 0.0763(16) Uani 1 1 d . . .
H8 H 1.1121 0.0423 0.0817 0.092 Uiso 1 1 calc R . .
C9 C 1.1550(3) 0.1740(6) 0.1173(3) 0.0847(19) Uani 1 1 d . . .
H9 H 1.1863 0.1721 0.0905 0.102 Uiso 1 1 calc R . .
C10 C 1.1543(2) 0.2540(5) 0.1606(2) 0.0752(16) Uani 1 1 d . . .
H10 H 1.1847 0.3068 0.1641 0.090 Uiso 1 1 calc R . .
C11 C 1.1076(2) 0.2555(4) 0.1992(2) 0.0611(13) Uani 1 1 d . . .
C12 C 1.0987(2) 0.3305(4) 0.24947(19) 0.0576(12) Uani 1 1 d . . .
C13 C 1.1332(3) 0.4233(5) 0.2630(2) 0.0697(15) Uani 1 1 d . . .
H13 H 1.1655 0.4410 0.2391 0.084 Uiso 1 1 calc R . .
C14 C 1.1203(2) 0.4894(4) 0.3110(2) 0.0696(14) Uani 1 1 d . . .
H14 H 1.1435 0.5528 0.3195 0.083 Uiso 1 1 calc R . .
C15 C 1.0736(2) 0.4639(4) 0.3469(2) 0.0551(12) Uani 1 1 d . . .
C16 C 1.0406(2) 0.3717(4) 0.33093(19) 0.0529(11) Uani 1 1 d . . .
H16 H 1.0083 0.3531 0.3548 0.063 Uiso 1 1 calc R . .
C17 C 0.8608(2) -0.1614(4) 0.1678(2) 0.0551(12) Uani 1 1 d . . .
C18 C 0.8460(2) -0.2124(4) 0.2204(2) 0.0671(14) Uani 1 1 d . . .
C19 C 0.7913(3) -0.2652(5) 0.2234(3) 0.0861(18) Uani 1 1 d . . .
H19 H 0.7785 -0.2990 0.2588 0.103 Uiso 1 1 calc R . .
C20 C 0.7557(2) -0.2669(4) 0.1724(2) 0.0662(13) Uani 1 1 d . . .
C21 C 0.7733(3) -0.2185(5) 0.1219(3) 0.0746(15) Uani 1 1 d . . .
H21 H 0.7488 -0.2216 0.0886 0.089 Uiso 1 1 calc R . .
C22 C 0.8247(2) -0.1659(4) 0.1174(3) 0.0662(14) Uani 1 1 d . . .
C23 C 0.8866(3) -0.2127(6) 0.2737(3) 0.094(2) Uani 1 1 d . . .
H231 H 0.9259 -0.2306 0.2609 0.141 Uiso 1 1 calc R . .
H232 H 0.8735 -0.2690 0.3020 0.141 Uiso 1 1 calc R . .
H233 H 0.8862 -0.1388 0.2923 0.141 Uiso 1 1 calc R . .
C24 C 0.6669(4) -0.3249(7) 0.1293(4) 0.125(3) Uani 1 1 d . . .
H241 H 0.6587 -0.2482 0.1166 0.188 Uiso 1 1 calc R . .
H242 H 0.6306 -0.3631 0.1384 0.188 Uiso 1 1 calc R . .
H243 H 0.6869 -0.3650 0.0978 0.188 Uiso 1 1 calc R . .
C25 C 0.8403(3) -0.1148(5) 0.0596(2) 0.0807(17) Uani 1 1 d . . .
H251 H 0.8605 -0.1702 0.0355 0.121 Uiso 1 1 calc R . .
H252 H 0.8656 -0.0502 0.0660 0.121 Uiso 1 1 calc R . .
H253 H 0.8051 -0.0905 0.0394 0.121 Uiso 1 1 calc R . .
C26 C 1.0570(2) 0.5314(4) 0.3993(2) 0.0578(12) Uani 1 1 d . . .
C27 C 1.0004(2) 0.5713(4) 0.4054(2) 0.0566(12) Uani 1 1 d . . .
C28 C 0.9854(2) 0.6350(4) 0.4542(2) 0.0584(13) Uani 1 1 d . . .
H28 H 0.9470 0.6617 0.4587 0.070 Uiso 1 1 calc R . .
C29 C 1.0266(3) 0.6590(4) 0.4962(2) 0.0591(13) Uani 1 1 d . . .
C30 C 1.0824(2) 0.6190(4) 0.4909(2) 0.0613(13) Uani 1 1 d . . .
H30 H 1.1099 0.6354 0.5205 0.074 Uiso 1 1 calc R . .
C31 C 1.0987(2) 0.5558(4) 0.4431(2) 0.0585(12) Uani 1 1 d . . .
C32 C 0.9525(3) 0.5496(5) 0.3614(2) 0.0758(16) Uani 1 1 d . . .
H321 H 0.9684 0.5516 0.3216 0.114 Uiso 1 1 calc R . .
H322 H 0.9227 0.6073 0.3654 0.114 Uiso 1 1 calc R . .
H323 H 0.9355 0.4759 0.3689 0.114 Uiso 1 1 calc R . .
C33 C 0.9600(3) 0.7765(5) 0.5470(2) 0.0767(16) Uani 1 1 d . . .
H331 H 0.9564 0.8292 0.5143 0.115 Uiso 1 1 calc R . .
H332 H 0.9558 0.8167 0.5842 0.115 Uiso 1 1 calc R . .
H333 H 0.9299 0.7193 0.5439 0.115 Uiso 1 1 calc R . .
C34 C 1.1597(2) 0.5137(5) 0.4406(3) 0.0774(16) Uani 1 1 d . . .
H341 H 1.1830 0.5643 0.4165 0.116 Uiso 1 1 calc R . .
H342 H 1.1602 0.4387 0.4234 0.116 Uiso 1 1 calc R . .
H343 H 1.1757 0.5109 0.4804 0.116 Uiso 1 1 calc R . .
P1 P 0.80919(7) 0.80699(13) 0.44412(8) 0.0772(5) Uani 1 1 d . . .
F1A F 0.8726(6) 0.8199(10) 0.4238(6) 0.085(5) Uani 0.448(16) 1 d P A 1
F2A F 0.7433(7) 0.7902(14) 0.4714(6) 0.095(5) Uani 0.448(16) 1 d P A 1
F3A F 0.7955(6) 0.9406(9) 0.4524(7) 0.108(5) Uani 0.448(16) 1 d P A 1
F4A F 0.8258(5) 0.8074(18) 0.5157(5) 0.134(6) Uani 0.448(16) 1 d P A 1
F5A F 0.8114(8) 0.6830(8) 0.4447(9) 0.159(7) Uani 0.448(16) 1 d P A 1
F6A F 0.7823(4) 0.8148(19) 0.3852(5) 0.103(6) Uani 0.448(16) 1 d P A 1
F1B F 0.8709(6) 0.7998(17) 0.4156(7) 0.172(9) Uani 0.552(16) 1 d P A 2
F2B F 0.7494(8) 0.818(2) 0.4644(9) 0.201(9) Uani 0.552(16) 1 d P A 2
F3B F 0.8344(9) 0.9028(9) 0.4799(4) 0.142(6) Uani 0.552(16) 1 d P A 2
F4B F 0.8298(4) 0.7232(9) 0.4919(5) 0.110(4) Uani 0.552(16) 1 d P A 2
F5B F 0.7955(4) 0.7044(12) 0.3999(6) 0.118(5) Uani 0.552(16) 1 d P A 2
F6B F 0.7967(8) 0.8859(15) 0.3884(7) 0.158(6) Uani 0.552(16) 1 d P A 2
O3 O 0.7115(9) 0.0207(9) 0.3497(8) 0.263(12) Uani 0.50 1 d P . .

loop_
_atom_site_aniso_label
_atom_site_aniso_U_11
_atom_site_aniso_U_22
_atom_site_aniso_U_33
_atom_site_aniso_U_23
_atom_site_aniso_U_13
_atom_site_aniso_U_12
Ru 0.0654(4) 0.0430(3) 0.0297(3) 0.000 0.0126(2) 0.000
O1 0.099(3) 0.090(3) 0.135(4) -0.009(3) 0.031(3) -0.021(3)
O2 0.095(3) 0.059(2) 0.048(2) -0.0030(16) -0.0040(18) -0.0165(19)
N1 0.066(2) 0.047(2) 0.0316(18) 0.0001(15) 0.0009(17) 0.0109(19)
N2 0.066(2) 0.054(2) 0.034(2) 0.0088(16) 0.0100(17) 0.0082(19)
N3 0.068(2) 0.048(2) 0.037(2) 0.0081(16) 0.0127(17) -0.0066(17)
C2 0.068(3) 0.053(3) 0.035(2) -0.0079(19) -0.001(2) 0.013(2)
C3 0.078(3) 0.053(3) 0.033(2) -0.0079(19) -0.013(2) 0.020(2)
C4 0.078(3) 0.066(3) 0.043(3) -0.019(2) -0.009(2) 0.025(3)
C5 0.082(4) 0.078(3) 0.035(2) -0.013(2) 0.000(2) 0.031(3)
C6 0.068(3) 0.067(3) 0.029(2) -0.003(2) 0.003(2) 0.023(2)
C7 0.068(3) 0.067(3) 0.034(2) 0.005(2) 0.010(2) 0.019(2)
C8 0.074(4) 0.112(5) 0.043(3) -0.008(3) 0.014(3) 0.021(4)
C9 0.080(4) 0.124(5) 0.050(3) -0.003(3) 0.027(3) 0.001(4)
C10 0.070(3) 0.099(4) 0.057(3) 0.011(3) 0.020(3) -0.006(3)
C11 0.074(3) 0.069(3) 0.040(3) 0.011(2) 0.015(2) 0.007(3)
C12 0.072(3) 0.057(3) 0.043(3) 0.015(2) 0.016(2) -0.005(2)
C13 0.079(4) 0.072(3) 0.059(3) 0.017(3) 0.021(3) -0.017(3)
C14 0.089(4) 0.058(3) 0.062(3) 0.014(3) 0.005(3) -0.026(3)
C15 0.078(3) 0.042(2) 0.045(3) 0.007(2) 0.003(2) -0.011(2)
C16 0.071(3) 0.044(2) 0.043(2) 0.006(2) 0.009(2) -0.008(2)
C17 0.071(3) 0.050(2) 0.045(3) -0.016(2) -0.011(2) 0.016(2)
C18 0.079(4) 0.057(3) 0.065(4) -0.023(3) 0.003(3) 0.007(3)
C19 0.116(5) 0.062(3) 0.081(4) -0.009(3) 0.033(4) 0.011(3)
C20 0.068(3) 0.061(3) 0.070(3) -0.012(3) 0.002(3) -0.002(3)
C21 0.089(4) 0.065(3) 0.070(4) 0.001(3) 0.002(3) 0.001(3)
C22 0.073(4) 0.053(3) 0.073(4) -0.008(2) -0.008(3) 0.002(3)
C23 0.142(6) 0.079(4) 0.061(4) 0.012(3) -0.011(4) -0.002(4)
C24 0.116(6) 0.140(7) 0.119(7) 0.002(5) -0.005(5) -0.059(5)
C25 0.100(4) 0.085(4) 0.057(3) 0.003(3) -0.022(3) -0.001(3)
C26 0.083(4) 0.039(2) 0.051(3) 0.008(2) 0.004(2) -0.017(2)
C27 0.085(4) 0.041(2) 0.044(3) 0.0062(19) -0.007(2) -0.014(2)
C28 0.086(4) 0.040(2) 0.049(3) 0.006(2) -0.001(2) -0.017(2)
C29 0.099(4) 0.039(2) 0.039(3) 0.0053(19) -0.002(3) -0.020(3)
C30 0.078(4) 0.048(3) 0.058(3) 0.007(2) -0.003(3) -0.023(3)
C31 0.077(3) 0.043(2) 0.055(3) 0.005(2) 0.001(2) -0.022(2)
C32 0.097(4) 0.071(3) 0.059(3) -0.016(3) -0.015(3) 0.013(3)
C33 0.118(5) 0.061(3) 0.051(3) -0.001(3) -0.007(3) -0.008(3)
C34 0.084(4) 0.067(3) 0.082(4) 0.000(3) -0.006(3) -0.024(3)
P1 0.0772(11) 0.0781(10) 0.0763(11) -0.0109(8) -0.0030(8) -0.0185(8)
F1A 0.064(7) 0.092(6) 0.098(9) 0.058(6) -0.039(6) -0.046(5)
F2A 0.095(8) 0.121(8) 0.071(6) -0.032(5) 0.035(5) -0.073(7)
F3A 0.122(9) 0.081(6) 0.121(11) -0.019(6) 0.041(7) -0.004(6)
F4A 0.132(9) 0.188(17) 0.083(7) 0.010(9) -0.015(6) -0.034(9)
F5A 0.244(17) 0.054(6) 0.178(19) -0.006(8) 0.017(16) -0.021(7)
F6A 0.050(5) 0.203(18) 0.056(5) -0.007(9) -0.001(3) 0.020(8)
F1B 0.061(7) 0.35(2) 0.105(8) -0.075(10) 0.010(6) -0.036(8)
F2B 0.134(12) 0.25(2) 0.215(16) 0.005(13) 0.078(11) 0.063(12)
F3B 0.269(17) 0.083(6) 0.075(6) -0.025(5) 0.014(7) -0.067(8)
F4B 0.149(7) 0.088(7) 0.094(8) 0.027(6) 0.006(5) -0.038(5)
F5B 0.082(6) 0.164(11) 0.109(8) -0.072(8) 0.009(5) -0.051(6)
F6B 0.204(15) 0.164(12) 0.106(8) 0.017(9) -0.004(9) 0.046(10)
O3 0.43(3) 0.074(7) 0.285(18) -0.019(9) -0.30(2) 0.018(11)

loop_
_atom_type_symbol
_atom_type_description
_atom_type_number_in_cell
_atom_type_scat_dispersion_real
_atom_type_scat_dispersion_imag
_atom_type_scat_source
C C 264 0.0033 0.0016
; International Tables for Crystallography (1992).
Vol. C, Tables 4.2.6.8 and 6.1.1.4
;
H H 256 0.0000 0.0000
; International Tables for Crystallography (1992).
Vol. C, Tables 4.2.6.8 and 6.1.1.4
;
F F 48 0.0171 0.0103
; International Tables for Crystallography (1992).
Vol. C, Tables 4.2.6.8 and 6.1.1.4
;
N N 24 0.0061 0.0033
; International Tables for Crystallography (1992).
Vol. C, Tables 4.2.6.8 and 6.1.1.4
;
O O 20 0.0106 0.0060
; International Tables for Crystallography (1992).
Vol. C, Tables 4.2.6.8 and 6.1.1.4
;
P P 8 0.1023 0.0942
; International Tables for Crystallography (1992).
Vol. C, Tables 4.2.6.8 and 6.1.1.4
;
Ru Ru 4 -1.2594 0.8363
; International Tables for Crystallography (1992).
Vol. C, Tables 4.2.6.8 and 6.1.1.4
;

loop_
_geom_angle_atom_site_label_1
_geom_angle_atom_site_label_2
_geom_angle_atom_site_label_3
_geom_angle
_geom_angle_site_symmetry_1
_geom_angle_site_symmetry_3
_geom_angle_publ_flag
N2 Ru N2 178.9(2) . 4_755 ?
N2 Ru N1 99.96(15) . 4_755 ?
N2 Ru N1 79.22(16) . . ?
N1 Ru N1 85.53(19) . 4_755 ?
N2 Ru N3 79.17(15) . . ?
N1 Ru N3 158.39(15) . . ?
N2 Ru N3 101.65(14) . 4_755 ?
N1 Ru N3 98.03(14) . 4_755 ?
N3 Ru N3 86.5(2) . 4_755 ?
C20 O1 C24 111.8(5) . . ?
C29 O2 C33 116.0(4) . . ?
C2 N1 C6 118.2(4) . . ?
C2 N1 Ru 127.6(3) . . ?
C6 N1 Ru 113.8(3) . . ?
C11 N2 C7 121.7(4) . . ?
C11 N2 Ru 119.8(3) . . ?
C7 N2 Ru 118.5(3) . . ?
C16 N3 C12 119.1(4) . . ?
C16 N3 Ru 127.7(3) . . ?
C12 N3 Ru 113.0(3) . . ?
N1 C2 C3 124.4(4) . . ?
N1 C2 H2 117.8 . . ?
C3 C2 H2 117.8 . . ?
C4 C3 C2 116.3(5) . . ?
C4 C3 C17 123.4(4) . . ?
C2 C3 C17 120.2(4) . . ?
C5 C4 C3 120.5(5) . . ?
C5 C4 H4 119.7 . . ?
C3 C4 H4 119.7 . . ?
C4 C5 C6 120.8(5) . . ?
C4 C5 H5 119.6 . . ?
C6 C5 H5 119.6 . . ?
N1 C6 C5 119.8(5) . . ?
N1 C6 C7 114.8(4) . . ?
C5 C6 C7 125.4(4) . . ?
N2 C7 C8 119.4(5) . . ?
N2 C7 C6 113.0(4) . . ?
C8 C7 C6 127.5(5) . . ?
C9 C8 C7 119.0(5) . . ?
C9 C8 H8 120.5 . . ?
C7 C8 H8 120.5 . . ?
C10 C9 C8 121.4(5) . . ?
C10 C9 H9 119.3 . . ?
C8 C9 H9 119.3 . . ?
C9 C10 C11 118.1(6) . . ?
C9 C10 H10 120.9 . . ?
C11 C10 H10 120.9 . . ?
N2 C11 C10 120.4(5) . . ?
N2 C11 C12 112.1(4) . . ?
C10 C11 C12 127.5(5) . . ?
N3 C12 C13 119.2(4) . . ?
N3 C12 C11 115.7(4) . . ?
C13 C12 C11 125.1(5) . . ?
C14 C13 C12 120.2(5) . . ?
C14 C13 H13 119.9 . . ?
C12 C13 H13 119.9 . . ?
C13 C14 C15 120.7(5) . . ?
C13 C14 H14 119.7 . . ?
C15 C14 H14 119.7 . . ?
C14 C15 C16 116.6(4) . . ?
C14 C15 C26 123.7(4) . . ?
C16 C15 C26 119.7(4) . . ?
N3 C16 C15 124.2(4) . . ?
N3 C16 H16 117.9 . . ?
C15 C16 H16 117.9 . . ?
C18 C17 C22 122.4(5) . . ?
C18 C17 C3 120.2(4) . . ?
C22 C17 C3 117.4(5) . . ?
C17 C18 C19 117.3(5) . . ?
C17 C18 C23 122.2(5) . . ?
C19 C18 C23 120.5(6) . . ?
C18 C19 C20 118.9(6) . . ?
C18 C19 H19 120.6 . . ?
C20 C19 H19 120.6 . . ?
C21 C20 O1 127.5(6) . . ?
C21 C20 C19 121.0(5) . . ?
O1 C20 C19 111.5(5) . . ?
C22 C21 C20 122.0(6) . . ?
C22 C21 H21 119.0 . . ?
C20 C21 H21 119.0 . . ?
C21 C22 C17 118.4(6) . . ?
C21 C22 C25 118.0(5) . . ?
C17 C22 C25 123.6(5) . . ?
C18 C23 H231 109.5 . . ?
C18 C23 H232 109.5 . . ?
H231 C23 H232 109.5 . . ?
C18 C23 H233 109.5 . . ?
H231 C23 H233 109.5 . . ?
H232 C23 H233 109.5 . . ?
O1 C24 H241 109.5 . . ?
O1 C24 H242 109.5 . . ?
H241 C24 H242 109.5 . . ?
O1 C24 H243 109.5 . . ?
H241 C24 H243 109.5 . . ?
H242 C24 H243 109.5 . . ?
C22 C25 H251 109.5 . . ?
C22 C25 H252 109.5 . . ?
H251 C25 H252 109.5 . . ?
C22 C25 H253 109.5 . . ?
H251 C25 H253 109.5 . . ?
H252 C25 H253 109.5 . . ?
C27 C26 C31 119.9(5) . . ?
C27 C26 C15 120.3(4) . . ?
C31 C26 C15 119.8(5) . . ?
C28 C27 C26 119.9(5) . . ?
C28 C27 C32 116.0(5) . . ?
C26 C27 C32 124.1(4) . . ?
C29 C28 C27 119.7(5) . . ?
C29 C28 H28 120.2 . . ?
C27 C28 H28 120.2 . . ?
C28 C29 O2 123.1(5) . . ?
C28 C29 C30 120.9(5) . . ?
O2 C29 C30 116.0(5) . . ?
C31 C30 C29 120.9(5) . . ?
C31 C30 H30 119.6 . . ?
C29 C30 H30 119.6 . . ?
C30 C31 C26 118.8(5) . . ?
C30 C31 C34 118.0(5) . . ?
C26 C31 C34 123.1(5) . . ?
C27 C32 H321 109.5 . . ?
C27 C32 H322 109.5 . . ?
H321 C32 H322 109.5 . . ?
C27 C32 H323 109.5 . . ?
H321 C32 H323 109.5 . . ?
H322 C32 H323 109.5 . . ?
O2 C33 H331 109.5 . . ?
O2 C33 H332 109.5 . . ?
H331 C33 H332 109.5 . . ?
O2 C33 H333 109.5 . . ?
H331 C33 H333 109.5 . . ?
H332 C33 H333 109.5 . . ?
C31 C34 H341 109.5 . . ?
C31 C34 H342 109.5 . . ?
H341 C34 H342 109.5 . . ?
C31 C34 H343 109.5 . . ?
H341 C34 H343 109.5 . . ?
H342 C34 H343 109.5 . . ?
F6A P1 F5A 94.9(9) . . ?
F2B P1 F3B 97.1(10) . . ?
F6A P1 F1A 97.0(6) . . ?
F5A P1 F1A 94.0(8) . . ?
F2B P1 F4B 97.3(10) . . ?
F3B P1 F4B 89.5(6) . . ?
F2B P1 F1B 173.7(11) . . ?
F3B P1 F1B 85.0(8) . . ?
F4B P1 F1B 88.6(8) . . ?
F2B P1 F6B 91.5(11) . . ?
F3B P1 F6B 92.9(7) . . ?
F4B P1 F6B 170.5(7) . . ?
F1B P1 F6B 82.5(9) . . ?
F2B P1 F5B 94.7(9) . . ?
F3B P1 F5B 168.1(8) . . ?
F4B P1 F5B 90.5(7) . . ?
F1B P1 F5B 83.1(8) . . ?
F6B P1 F5B 85.3(7) . . ?
F6A P1 F3A 87.8(9) . . ?
F5A P1 F3A 168.3(7) . . ?
F1A P1 F3A 96.9(6) . . ?
F6A P1 F2A 87.8(7) . . ?
F5A P1 F2A 84.7(9) . . ?
F1A P1 F2A 175.2(7) . . ?
F3A P1 F2A 84.1(7) . . ?
F6A P1 F4A 167.8(6) . . ?
F5A P1 F4A 89.3(10) . . ?
F1A P1 F4A 94.2(6) . . ?
F3A P1 F4A 85.9(7) . . ?
F2A P1 F4A 81.1(6) . . ?

loop_
_geom_bond_atom_site_label_1
_geom_bond_atom_site_label_2
_geom_bond_distance
_geom_bond_site_symmetry_2
_geom_bond_publ_flag
Ru N2 1.972(4) . ?
Ru N1 2.064(4) . ?
Ru N3 2.069(4) . ?
O1 C20 1.387(7) . ?
O1 C24 1.493(9) . ?
O2 C29 1.383(6) . ?
O2 C33 1.430(7) . ?
N1 C2 1.330(6) . ?
N1 C6 1.374(6) . ?
N2 C11 1.348(6) . ?
N2 C7 1.363(6) . ?
N3 C16 1.342(6) . ?
N3 C12 1.382(6) . ?
C2 C3 1.407(6) . ?
C2 H2 0.9500 . ?
C3 C4 1.376(7) . ?
C3 C17 1.467(7) . ?
C4 C5 1.364(8) . ?
C4 H4 0.9500 . ?
C5 C6 1.391(7) . ?
C5 H5 0.9500 . ?
C6 C7 1.463(7) . ?
C7 C8 1.387(7) . ?
C8 C9 1.378(8) . ?
C8 H8 0.9500 . ?
C9 C10 1.375(8) . ?
C9 H9 0.9500 . ?
C10 C11 1.395(7) . ?
C10 H10 0.9500 . ?
C11 C12 1.469(7) . ?
C12 C13 1.402(7) . ?
C13 C14 1.383(8) . ?
C13 H13 0.9500 . ?
C14 C15 1.390(7) . ?
C14 H14 0.9500 . ?
C15 C16 1.392(6) . ?
C15 C26 1.494(6) . ?
C16 H16 0.9500 . ?
C17 C18 1.389(7) . ?
C17 C22 1.423(7) . ?
C18 C19 1.418(8) . ?
C18 C23 1.537(8) . ?
C19 C20 1.426(9) . ?
C19 H19 0.9500 . ?
C20 C21 1.351(8) . ?
C21 C22 1.349(8) . ?
C21 H21 0.9500 . ?
C22 C25 1.499(8) . ?
C23 H231 0.9800 . ?
C23 H232 0.9800 . ?
C23 H233 0.9800 . ?
C24 H241 0.9800 . ?
C24 H242 0.9800 . ?
C24 H243 0.9800 . ?
C25 H251 0.9800 . ?
C25 H252 0.9800 . ?
C25 H253 0.9800 . ?
C26 C27 1.402(7) . ?
C26 C31 1.419(7) . ?
C27 C28 1.393(7) . ?
C27 C32 1.518(7) . ?
C28 C29 1.382(7) . ?
C28 H28 0.9500 . ?
C29 C30 1.386(8) . ?
C30 C31 1.380(7) . ?
C30 H30 0.9500 . ?
C31 C34 1.502(7) . ?
C32 H321 0.9800 . ?
C32 H322 0.9800 . ?
C32 H323 0.9800 . ?
C33 H331 0.9800 . ?
C33 H332 0.9800 . ?
C33 H333 0.9800 . ?
C34 H341 0.9800 . ?
C34 H342 0.9800 . ?
C34 H343 0.9800 . ?
P1 F1A 1.549(13) . ?
P1 F2A 1.662(14) . ?
P1 F3A 1.640(10) . ?
P1 F4A 1.678(11) . ?
P1 F5A 1.484(10) . ?
P1 F6A 1.483(11) . ?
P1 F1B 1.574(14) . ?
P1 F2B 1.466(17) . ?
P1 F3B 1.523(8) . ?
P1 F4B 1.555(8) . ?
P1 F5B 1.620(8) . ?
P1 F6B 1.609(15) . ?

loop_
_geom_torsion_atom_site_label_1
_geom_torsion_atom_site_label_2
_geom_torsion_atom_site_label_3
_geom_torsion_atom_site_label_4
_geom_torsion
_geom_torsion_site_symmetry_1
_geom_torsion_site_symmetry_2
_geom_torsion_site_symmetry_3
_geom_torsion_site_symmetry_4
_geom_torsion_publ_flag
N2 Ru N1 C2 179.3(4) . . . . ?
N2 Ru N1 C2 0.1(4) 4_755 . . . ?
N1 Ru N1 C2 78.3(4) 4_755 . . . ?
N3 Ru N1 C2 178.8(4) . . . . ?
N3 Ru N1 C2 -80.3(4) 4_755 . . . ?
N2 Ru N1 C6 7.1(3) . . . . ?
N2 Ru N1 C6 -172.1(3) 4_755 . . . ?
N1 Ru N1 C6 -93.9(3) 4_755 . . . ?
N3 Ru N1 C6 6.6(5) . . . . ?
N3 Ru N1 C6 107.5(3) 4_755 . . . ?
N2 Ru N2 C11 -141.4(3) 4_755 . . . ?
N1 Ru N2 C11 -99.7(3) 4_755 . . . ?
N1 Ru N2 C11 176.8(4) . . . . ?
N3 Ru N2 C11 -3.3(3) . . . . ?
N3 Ru N2 C11 80.8(4) 4_755 . . . ?
N2 Ru N2 C7 37.1(3) 4_755 . . . ?
N1 Ru N2 C7 78.8(3) 4_755 . . . ?
N1 Ru N2 C7 -4.6(3) . . . . ?
N3 Ru N2 C7 175.2(3) . . . . ?
N3 Ru N2 C7 -100.7(3) 4_755 . . . ?
N2 Ru N3 C16 178.8(4) . . . . ?
N2 Ru N3 C16 -1.9(4) 4_755 . . . ?
N1 Ru N3 C16 -82.5(4) 4_755 . . . ?
N1 Ru N3 C16 179.3(4) . . . . ?
N3 Ru N3 C16 76.2(4) 4_755 . . . ?
N2 Ru N3 C12 5.0(3) . . . . ?
N2 Ru N3 C12 -175.7(3) 4_755 . . . ?
N1 Ru N3 C12 103.7(3) 4_755 . . . ?
N1 Ru N3 C12 5.5(6) . . . . ?
N3 Ru N3 C12 -97.5(3) 4_755 . . . ?
C6 N1 C2 C3 0.0(6) . . . . ?
Ru N1 C2 C3 -171.9(3) . . . . ?
N1 C2 C3 C4 1.8(7) . . . . ?
N1 C2 C3 C17 -177.4(4) . . . . ?
C2 C3 C4 C5 -2.2(7) . . . . ?
C17 C3 C4 C5 177.0(4) . . . . ?
C3 C4 C5 C6 0.8(7) . . . . ?
C2 N1 C6 C5 -1.5(6) . . . . ?
Ru N1 C6 C5 171.5(3) . . . . ?
C2 N1 C6 C7 178.5(4) . . . . ?
Ru N1 C6 C7 -8.5(5) . . . . ?
C4 C5 C6 N1 1.2(7) . . . . ?
C4 C5 C6 C7 -178.9(5) . . . . ?
C11 N2 C7 C8 -1.3(7) . . . . ?
Ru N2 C7 C8 -179.8(4) . . . . ?
C11 N2 C7 C6 179.9(4) . . . . ?
Ru N2 C7 C6 1.4(5) . . . . ?
N1 C6 C7 N2 4.8(6) . . . . ?
C5 C6 C7 N2 -175.1(4) . . . . ?
N1 C6 C7 C8 -173.8(5) . . . . ?
C5 C6 C7 C8 6.3(8) . . . . ?
N2 C7 C8 C9 1.4(8) . . . . ?
C6 C7 C8 C9 180.0(5) . . . . ?
C7 C8 C9 C10 -0.6(9) . . . . ?
C8 C9 C10 C11 -0.4(9) . . . . ?
C7 N2 C11 C10 0.3(7) . . . . ?
Ru N2 C11 C10 178.8(4) . . . . ?
C7 N2 C11 C12 -177.5(4) . . . . ?
Ru N2 C11 C12 1.0(5) . . . . ?
C9 C10 C11 N2 0.5(8) . . . . ?
C9 C10 C11 C12 178.0(5) . . . . ?
C16 N3 C12 C13 -2.5(7) . . . . ?
Ru N3 C12 C13 171.8(4) . . . . ?
C16 N3 C12 C11 179.5(4) . . . . ?
Ru N3 C12 C11 -6.1(5) . . . . ?
N2 C11 C12 N3 3.5(6) . . . . ?
C10 C11 C12 N3 -174.1(5) . . . . ?
N2 C11 C12 C13 -174.3(5) . . . . ?
C10 C11 C12 C13 8.1(9) . . . . ?
N3 C12 C13 C14 1.2(8) . . . . ?
C11 C12 C13 C14 179.0(5) . . . . ?
C12 C13 C14 C15 0.9(8) . . . . ?
C13 C14 C15 C16 -1.7(8) . . . . ?
C13 C14 C15 C26 -179.8(5) . . . . ?
C12 N3 C16 C15 1.8(7) . . . . ?
Ru N3 C16 C15 -171.7(3) . . . . ?
C14 C15 C16 N3 0.4(7) . . . . ?
C26 C15 C16 N3 178.5(4) . . . . ?
C4 C3 C17 C18 118.9(5) . . . . ?
C2 C3 C17 C18 -61.9(6) . . . . ?
C4 C3 C17 C22 -60.4(6) . . . . ?
C2 C3 C17 C22 118.8(5) . . . . ?
C22 C17 C18 C19 -3.1(7) . . . . ?
C3 C17 C18 C19 177.6(4) . . . . ?
C22 C17 C18 C23 176.7(5) . . . . ?
C3 C17 C18 C23 -2.6(7) . . . . ?
C17 C18 C19 C20 2.2(7) . . . . ?
C23 C18 C19 C20 -177.6(5) . . . . ?
C24 O1 C20 C21 0.3(9) . . . . ?
C24 O1 C20 C19 -179.7(6) . . . . ?
C18 C19 C20 C21 -0.5(8) . . . . ?
C18 C19 C20 O1 179.6(5) . . . . ?
O1 C20 C21 C22 179.5(5) . . . . ?
C19 C20 C21 C22 -0.5(9) . . . . ?
C20 C21 C22 C17 -0.3(8) . . . . ?
C20 C21 C22 C25 180.0(5) . . . . ?
C18 C17 C22 C21 2.2(7) . . . . ?
C3 C17 C22 C21 -178.5(5) . . . . ?
C18 C17 C22 C25 -178.1(5) . . . . ?
C3 C17 C22 C25 1.2(7) . . . . ?
C14 C15 C26 C27 126.9(5) . . . . ?
C16 C15 C26 C27 -51.2(6) . . . . ?
C14 C15 C26 C31 -52.9(6) . . . . ?
C16 C15 C26 C31 129.1(5) . . . . ?
C31 C26 C27 C28 0.3(6) . . . . ?
C15 C26 C27 C28 -179.5(4) . . . . ?
C31 C26 C27 C32 -179.7(4) . . . . ?
C15 C26 C27 C32 0.6(7) . . . . ?
C26 C27 C28 C29 0.4(6) . . . . ?
C32 C27 C28 C29 -179.6(4) . . . . ?
C27 C28 C29 O2 178.2(4) . . . . ?
C27 C28 C29 C30 -1.1(6) . . . . ?
C33 O2 C29 C28 -6.5(6) . . . . ?
C33 O2 C29 C30 172.8(4) . . . . ?
C28 C29 C30 C31 1.1(7) . . . . ?
O2 C29 C30 C31 -178.2(4) . . . . ?
C29 C30 C31 C26 -0.4(6) . . . . ?
C29 C30 C31 C34 -179.1(4) . . . . ?
C27 C26 C31 C30 -0.3(6) . . . . ?
C15 C26 C31 C30 179.5(4) . . . . ?
C27 C26 C31 C34 178.4(4) . . . . ?
C15 C26 C31 C34 -1.9(6) . . . . ?
